data_1506582
loop_
_publ_author_name
'Grecian, Scott'
'Wrobleski, Aaron D.'
'Aub\'e, Jeffrey'

_publ_section_title
;
 Regioselective single and double conjugate additions to substituted
 cyclohexa-2,5-dienone monoacetals.
;
_journal_issue 15
_journal_name_full 'Organic letters'
_journal_page_first 3167
_journal_page_last 3170
_journal_paper_doi 10.1021/ol050715c
_journal_volume 7
_journal_year 2005
_chemical_formula_moiety 'C20 H23 N O8'
_chemical_formula_sum 'C20 H23 N O8'
_chemical_formula_weight 405.39
_chemical_name_systematic
; 
 Ethyl 9,9-dimethoxy-6-(2-nitrophenyl)-3,7-
 dioxobicyclo[3.3.1]nonane-2-carboxylate 
;
_space_group_IT_number 2
_symmetry_cell_setting triclinic
_symmetry_space_group_name_Hall '-P 1'
_symmetry_space_group_name_H-M 'P -1'
_atom_sites_solution_hydrogens geom
_atom_sites_solution_primary direct
_atom_sites_solution_secondary difmap
_audit_creation_method SHELXL-97
_cell_angle_alpha 74.294(3)
_cell_angle_beta 89.534(4)
_cell_angle_gamma 89.004(4)
_cell_formula_units_Z 4
_cell_length_a 8.4839(12)
_cell_length_b 11.9599(18)
_cell_length_c 19.058(3)
_cell_measurement_reflns_used 7443
_cell_measurement_temperature 100(2)
_cell_measurement_theta_max 26.00
_cell_measurement_theta_min 2.22
_cell_volume 1861.3(5)
_computing_cell_refinement 'Bruker SMART'
_computing_data_collection 'Bruker SMART'
_computing_data_reduction 'Bruker SAINT'
_computing_molecular_graphics 'SHELXTL (Sheldrick, 2000)'
_computing_publication_material 'SHELXTL (Sheldrick, 2000)'
_computing_structure_refinement 'SHELXTL (Sheldrick, 2000)'
_computing_structure_solution 'SHELXTL (Sheldrick, 2000)'
_diffrn_ambient_temperature 100(2)
_diffrn_measured_fraction_theta_full 0.942
_diffrn_measured_fraction_theta_max 0.942
_diffrn_measurement_device_type 'Bruker APEX'
_diffrn_measurement_method '\w scans'
_diffrn_radiation_monochromator graphite
_diffrn_radiation_source 'fine-focus sealed tube'
_diffrn_radiation_type MoK\a
_diffrn_radiation_wavelength 0.71073
_diffrn_reflns_av_R_equivalents 0.0161
_diffrn_reflns_av_sigmaI/netI 0.0282
_diffrn_reflns_limit_h_max 9
_diffrn_reflns_limit_h_min -10
_diffrn_reflns_limit_k_max 14
_diffrn_reflns_limit_k_min -14
_diffrn_reflns_limit_l_max 23
_diffrn_reflns_limit_l_min -20
_diffrn_reflns_number 11787
_diffrn_reflns_theta_full 26.00
_diffrn_reflns_theta_max 26.00
_diffrn_reflns_theta_min 1.82
_diffrn_standards_decay_% -0.34
_diffrn_standards_number 229
_exptl_absorpt_coefficient_mu 0.113
_exptl_absorpt_correction_T_max 0.988
_exptl_absorpt_correction_T_min 0.964
_exptl_absorpt_correction_type multi-scan
_exptl_absorpt_process_details 'SADABS (Sheldrick, 2002)'
_exptl_crystal_colour colorless
_exptl_crystal_density_diffrn 1.447
_exptl_crystal_density_method 'not measured'
_exptl_crystal_description prism
_exptl_crystal_F_000 856
_exptl_crystal_size_max 0.33
_exptl_crystal_size_mid 0.31
_exptl_crystal_size_min 0.11
_refine_diff_density_max 0.347
_refine_diff_density_min -0.242
_refine_diff_density_rms 0.048
_refine_ls_extinction_method none
_refine_ls_goodness_of_fit_ref 1.023
_refine_ls_hydrogen_treatment constr
_refine_ls_matrix_type full
_refine_ls_number_parameters 523
_refine_ls_number_reflns 6904
_refine_ls_number_restraints 0
_refine_ls_restrained_S_all 1.023
_refine_ls_R_factor_all 0.0443
_refine_ls_R_factor_gt 0.0400
_refine_ls_shift/su_max 0.000
_refine_ls_shift/su_mean 0.000
_refine_ls_structure_factor_coef Fsqd
_refine_ls_weighting_details 'calc w=1/[\s^2^(Fo^2^)+(0.0600P)^2^+1.0000P] where P=(Fo^2^+2Fc^2^)/3'
_refine_ls_weighting_scheme calc
_refine_ls_wR_factor_gt 0.1086
_refine_ls_wR_factor_ref 0.1119
_reflns_number_gt 6182
_reflns_number_total 6904
_reflns_threshold_expression I>2\s(I)
_cod_data_source_file ol050715csi20050404_121828.cif
_cod_data_source_block compound_15_
_cod_depositor_comments
;
The following automatic conversions were performed:

'_symmetry_cell_setting' value 'Triclinic' changed to 'triclinic'
according to /home/saulius/struct/CIF-dictionaries/cif_core.dic
dictionary named 'cif_core.dic' version 2.4.1 from 2010-06-29.

Automatic conversion script
Id: cif_fix_values 1715 2011-07-08 13:25:40Z adriana 
;
_cod_database_code 1506582

loop_
_symmetry_equiv_pos_as_xyz
'x, y, z'
'-x, -y, -z'

loop_
_atom_site_label
_atom_site_type_symbol
_atom_site_fract_x
_atom_site_fract_y
_atom_site_fract_z
_atom_site_U_iso_or_equiv
_atom_site_adp_type
_atom_site_occupancy
_atom_site_symmetry_multiplicity
_atom_site_calc_flag
_atom_site_refinement_flags
C1A C 0.41602(18) 0.03019(13) 0.14009(8) 0.0158(3) Uani 1 1 d .
H1A H 0.4870 -0.0017 0.1078 0.019 Uiso 1 1 calc R
C2A C 0.36132(18) 0.15460(13) 0.09657(8) 0.0160(3) Uani 1 1 d .
H2A H 0.4605 0.1993 0.0822 0.019 Uiso 1 1 calc R
C3A C 0.27150(18) 0.21665(12) 0.14635(9) 0.0179(3) Uani 1 1 d .
C4A C 0.35302(19) 0.21181(13) 0.21687(9) 0.0182(3) Uani 1 1 d .
H4AA H 0.2804 0.2418 0.2487 0.022 Uiso 1 1 calc R
H4AB H 0.4462 0.2624 0.2068 0.022 Uiso 1 1 calc R
C5A C 0.40611(18) 0.08686(13) 0.25698(8) 0.0165(3) Uani 1 1 d .
H5A H 0.4674 0.0886 0.3013 0.020 Uiso 1 1 calc R
C6A C 0.26377(18) 0.01034(13) 0.28017(8) 0.0164(3) Uani 1 1 d .
C7A C 0.20542(18) -0.05089(13) 0.23639(8) 0.0164(3) Uani 1 1 d .
C8A C 0.28098(19) -0.05583(13) 0.16594(8) 0.0182(3) Uani 1 1 d .
H8AA H 0.1990 -0.0402 0.1277 0.022 Uiso 1 1 calc R
H8AB H 0.3225 -0.1356 0.1714 0.022 Uiso 1 1 calc R
C9A C 0.51156(18) 0.03758(13) 0.20656(8) 0.0168(3) Uani 1 1 d .
C10A C 0.27794(18) 0.16054(12) 0.02563(8) 0.0165(3) Uani 1 1 d .
C11A C 0.35267(18) 0.18797(13) -0.04248(9) 0.0167(3) Uani 1 1 d .
N12A N 0.52538(16) 0.19883(11) -0.04863(7) 0.0171(3) Uani 1 1 d .
O13A O 0.60771(13) 0.12909(10) -0.00402(6) 0.0234(3) Uani 1 1 d .
O14A O 0.58026(14) 0.27461(10) -0.09915(7) 0.0267(3) Uani 1 1 d .
C15A C 0.2747(2) 0.20366(13) -0.10805(9) 0.0203(3) Uani 1 1 d .
H15A H 0.3312 0.2242 -0.1528 0.024 Uiso 1 1 calc R
C16A C 0.1132(2) 0.18901(14) -0.10736(9) 0.0226(3) Uani 1 1 d .
H16A H 0.0573 0.1992 -0.1517 0.027 Uiso 1 1 calc R
C17A C 0.0340(2) 0.15923(14) -0.04117(9) 0.0226(3) Uani 1 1 d .
H17A H -0.0766 0.1478 -0.0402 0.027 Uiso 1 1 calc R
C18A C 0.11487(19) 0.14593(14) 0.02363(9) 0.0204(3) Uani 1 1 d .
H18A H 0.0575 0.1262 0.0682 0.025 Uiso 1 1 calc R
O19A O 0.14843(14) 0.26938(10) 0.12931(7) 0.0267(3) Uani 1 1 d .
C20A C 0.18717(18) 0.00250(13) 0.35005(9) 0.0176(3) Uani 1 1 d .
O21A O 0.06536(13) -0.05124(10) 0.37078(6) 0.0225(3) Uani 1 1 d .
O22A O 0.26264(13) 0.05883(9) 0.39114(6) 0.0196(2) Uani 1 1 d .
C23A C 0.1956(2) 0.04709(14) 0.46323(9) 0.0229(4) Uani 1 1 d .
H23A H 0.1931 -0.0358 0.4909 0.028 Uiso 1 1 calc R
H23B H 0.0863 0.0786 0.4590 0.028 Uiso 1 1 calc R
C24A C 0.2963(2) 0.11314(16) 0.50175(10) 0.0296(4) Uani 1 1 d .
H24A H 0.2527 0.1071 0.5504 0.044 Uiso 1 1 d R
H24B H 0.2984 0.1950 0.4738 0.044 Uiso 1 1 d R
H24C H 0.4037 0.0806 0.5063 0.044 Uiso 1 1 d R
O25A O 0.07848(13) -0.11888(9) 0.25258(6) 0.0204(2) Uani 1 1 d .
H25A H 0.0452 -0.1182 0.2972 0.025 Uiso 1 1 d R
O26A O 0.63848(12) 0.11666(9) 0.18853(6) 0.0178(2) Uani 1 1 d .
C27A C 0.77389(18) 0.07955(14) 0.15467(9) 0.0210(3) Uani 1 1 d .
H27A H 0.8520 0.1414 0.1436 0.031 Uiso 1 1 d R
H27B H 0.7421 0.0624 0.1094 0.031 Uiso 1 1 d R
H27C H 0.8201 0.0095 0.1878 0.031 Uiso 1 1 d R
O28A O 0.56599(13) -0.07674(9) 0.23808(6) 0.0196(2) Uani 1 1 d .
C29A C 0.6371(2) -0.09610(15) 0.30825(9) 0.0250(4) Uani 1 1 d .
H29A H 0.6972 -0.1695 0.3197 0.037 Uiso 1 1 d R
H29B H 0.5548 -0.0999 0.3452 0.037 Uiso 1 1 d R
H29C H 0.7080 -0.0322 0.3079 0.037 Uiso 1 1 d R
C1B C 0.90973(18) 0.44400(13) 0.35871(8) 0.0160(3) Uani 1 1 d .
H1B H 0.9782 0.4838 0.3866 0.019 Uiso 1 1 calc R
C2B C 0.86615(18) 0.32357(13) 0.41020(8) 0.0162(3) Uani 1 1 d .
H2B H 0.9691 0.2842 0.4276 0.019 Uiso 1 1 calc R
C3B C 0.78619(19) 0.24505(13) 0.36923(9) 0.0188(3) Uani 1 1 d .
C4B C 0.86177(19) 0.24375(13) 0.29739(9) 0.0183(3) Uani 1 1 d .
H4BA H 0.7887 0.2076 0.2700 0.022 Uiso 1 1 calc R
H4BB H 0.9589 0.1951 0.3071 0.022 Uiso 1 1 calc R
C5B C 0.90394(18) 0.36576(13) 0.24972(8) 0.0164(3) Uani 1 1 d .
H5B H 0.9650 0.3576 0.2062 0.020 Uiso 1 1 calc R
C6B C 0.75664(18) 0.43764(13) 0.22407(8) 0.0167(3) Uani 1 1 d .
C7B C 0.69412(18) 0.50747(13) 0.26310(9) 0.0170(3) Uani 1 1 d .
C8B C 0.76832(19) 0.52465(13) 0.33004(8) 0.0178(3) Uani 1 1 d .
H8BA H 0.6874 0.5128 0.3690 0.021 Uiso 1 1 calc R
H8BB H 0.8031 0.6061 0.3195 0.021 Uiso 1 1 calc R
C9B C 1.00630(18) 0.42683(13) 0.29358(8) 0.0164(3) Uani 1 1 d .
C10B C 0.77887(18) 0.33200(12) 0.47884(8) 0.0160(3) Uani 1 1 d .
C11B C 0.85173(18) 0.32870(12) 0.54499(9) 0.0164(3) Uani 1 1 d .
N12B N 1.02434(15) 0.32565(11) 0.55238(7) 0.0175(3) Uani 1 1 d .
O13B O 1.10450(13) 0.37768(11) 0.50010(6) 0.0258(3) Uani 1 1 d .
O14B O 1.08163(14) 0.27476(10) 0.61138(6) 0.0221(3) Uani 1 1 d .
C15B C 0.76941(19) 0.33108(13) 0.60810(9) 0.0182(3) Uani 1 1 d .
H15B H 0.8244 0.3266 0.6520 0.022 Uiso 1 1 calc R
C16B C 0.60697(19) 0.34003(13) 0.60611(9) 0.0209(3) Uani 1 1 d .
H16B H 0.5488 0.3421 0.6486 0.025 Uiso 1 1 calc R
C17B C 0.53006(19) 0.34602(14) 0.54143(9) 0.0218(3) Uani 1 1 d .
H17B H 0.4184 0.3535 0.5393 0.026 Uiso 1 1 calc R
C18B C 0.61442(19) 0.34114(13) 0.47960(9) 0.0193(3) Uani 1 1 d .
H18B H 0.5583 0.3441 0.4362 0.023 Uiso 1 1 calc R
O19B O 0.67753(15) 0.18258(10) 0.39444(7) 0.0285(3) Uani 1 1 d .
C20B C 0.68250(18) 0.43708(13) 0.15550(9) 0.0180(3) Uani 1 1 d .
O21B O 0.55615(14) 0.48558(10) 0.13431(6) 0.0240(3) Uani 1 1 d .
O22B O 0.76677(14) 0.38007(10) 0.11611(6) 0.0216(3) Uani 1 1 d .
C23B C 0.7062(2) 0.38641(15) 0.04374(9) 0.0248(4) Uani 1 1 d .
H23C H 0.5899 0.3799 0.0461 0.030 Uiso 1 1 calc R
H23D H 0.7496 0.3205 0.0271 0.030 Uiso 1 1 calc R
C24B C 0.7500(2) 0.49878(17) -0.01005(10) 0.0309(4) Uani 1 1 d .
H24D H 0.7074 0.5010 -0.0581 0.046 Uiso 1 1 d R
H24E H 0.8651 0.5045 -0.0132 0.046 Uiso 1 1 d R
H24F H 0.7062 0.5641 0.0061 0.046 Uiso 1 1 d R
O25B O 0.56451(13) 0.57420(9) 0.24377(6) 0.0197(2) Uani 1 1 d .
H25B H 0.5282 0.5664 0.2051 0.024 Uiso 1 1 d R
O26B O 1.13879(12) 0.35146(9) 0.31489(6) 0.0187(2) Uani 1 1 d .
C27B C 1.27141(19) 0.39769(15) 0.34295(9) 0.0219(3) Uani 1 1 d .
H27D H 1.3592 0.3414 0.3507 0.033 Uiso 1 1 d R
H27E H 1.2425 0.4132 0.3893 0.033 Uiso 1 1 d R
H27F H 1.3033 0.4701 0.3080 0.033 Uiso 1 1 d R
O28B O 1.05220(13) 0.53911(9) 0.25476(6) 0.0197(2) Uani 1 1 d .
C29B C 1.1230(2) 0.54763(15) 0.18503(9) 0.0247(4) Uani 1 1 d .
H29D H 1.1757 0.6224 0.1678 0.037 Uiso 1 1 d R
H29E H 1.0413 0.5419 0.1502 0.037 Uiso 1 1 d R
H29F H 1.2005 0.4844 0.1894 0.037 Uiso 1 1 d R

loop_
_atom_site_aniso_label
_atom_site_aniso_U_11
_atom_site_aniso_U_22
_atom_site_aniso_U_33
_atom_site_aniso_U_23
_atom_site_aniso_U_13
_atom_site_aniso_U_12
C1A 0.0155(7) 0.0177(7) 0.0148(7) -0.0057(6) 0.0009(6) 0.0009(6)
C2A 0.0149(7) 0.0177(7) 0.0160(7) -0.0056(6) 0.0022(6) -0.0007(6)
C3A 0.0189(8) 0.0146(7) 0.0195(8) -0.0036(6) 0.0057(7) -0.0015(6)
C4A 0.0190(8) 0.0177(7) 0.0199(8) -0.0084(6) 0.0048(7) -0.0015(6)
C5A 0.0151(7) 0.0201(7) 0.0153(7) -0.0067(6) 0.0003(6) -0.0025(6)
C6A 0.0155(7) 0.0169(7) 0.0159(7) -0.0031(6) 0.0007(6) 0.0000(6)
C7A 0.0150(7) 0.0163(7) 0.0160(7) -0.0010(6) -0.0008(6) -0.0005(5)
C8A 0.0207(8) 0.0187(7) 0.0163(8) -0.0063(6) -0.0004(7) -0.0033(6)
C9A 0.0149(7) 0.0171(7) 0.0182(8) -0.0045(6) 0.0004(6) -0.0012(6)
C10A 0.0171(8) 0.0152(7) 0.0174(8) -0.0051(6) 0.0006(6) 0.0014(6)
C11A 0.0148(8) 0.0165(7) 0.0196(8) -0.0062(6) 0.0009(6) 0.0001(6)
N12A 0.0175(7) 0.0198(6) 0.0153(6) -0.0069(5) 0.0021(6) -0.0002(5)
O13A 0.0164(6) 0.0319(6) 0.0198(6) -0.0037(5) 0.0004(5) 0.0029(5)
O14A 0.0237(6) 0.0269(6) 0.0252(6) 0.0003(5) 0.0085(5) -0.0046(5)
C15A 0.0232(8) 0.0204(7) 0.0176(8) -0.0054(6) 0.0011(7) 0.0002(6)
C16A 0.0222(9) 0.0252(8) 0.0218(8) -0.0086(7) -0.0071(7) 0.0029(6)
C17A 0.0152(8) 0.0263(8) 0.0273(9) -0.0091(7) -0.0023(7) 0.0000(6)
C18A 0.0170(8) 0.0240(8) 0.0205(8) -0.0064(6) 0.0028(7) -0.0005(6)
O19A 0.0259(7) 0.0292(6) 0.0261(6) -0.0099(5) 0.0003(5) 0.0095(5)
C20A 0.0171(8) 0.0162(7) 0.0191(8) -0.0038(6) -0.0009(7) 0.0016(6)
O21A 0.0203(6) 0.0260(6) 0.0217(6) -0.0069(5) 0.0060(5) -0.0060(5)
O22A 0.0198(6) 0.0248(6) 0.0154(5) -0.0075(4) 0.0034(5) -0.0038(4)
C23A 0.0263(9) 0.0262(8) 0.0165(8) -0.0062(6) 0.0063(7) -0.0011(7)
C24A 0.0344(10) 0.0366(10) 0.0212(9) -0.0137(7) 0.0026(8) -0.0021(8)
O25A 0.0193(6) 0.0230(6) 0.0189(6) -0.0052(4) 0.0010(5) -0.0061(4)
O26A 0.0126(5) 0.0221(5) 0.0200(6) -0.0080(4) 0.0028(5) -0.0019(4)
C27A 0.0145(8) 0.0275(8) 0.0213(8) -0.0075(7) 0.0030(7) 0.0012(6)
O28A 0.0201(6) 0.0191(5) 0.0191(6) -0.0043(4) -0.0037(5) 0.0029(4)
C29A 0.0240(9) 0.0282(9) 0.0200(8) -0.0018(7) -0.0057(7) 0.0014(7)
C1B 0.0155(7) 0.0180(7) 0.0154(7) -0.0061(6) 0.0003(6) -0.0005(6)
C2B 0.0148(7) 0.0192(7) 0.0151(7) -0.0059(6) -0.0011(6) 0.0018(6)
C3B 0.0208(8) 0.0164(7) 0.0189(8) -0.0040(6) -0.0023(7) 0.0018(6)
C4B 0.0200(8) 0.0177(7) 0.0189(8) -0.0079(6) -0.0031(7) 0.0012(6)
C5B 0.0157(7) 0.0202(7) 0.0143(7) -0.0065(6) -0.0008(6) 0.0024(6)
C6B 0.0155(7) 0.0186(7) 0.0155(7) -0.0035(6) 0.0005(6) -0.0012(6)
C7B 0.0138(7) 0.0174(7) 0.0178(8) -0.0013(6) 0.0025(6) -0.0009(6)
C8B 0.0182(8) 0.0191(7) 0.0165(7) -0.0059(6) 0.0006(6) 0.0025(6)
C9B 0.0149(7) 0.0182(7) 0.0163(7) -0.0049(6) 0.0007(6) 0.0012(6)
C10B 0.0162(8) 0.0162(7) 0.0158(7) -0.0044(6) -0.0001(6) 0.0006(6)
C11B 0.0141(7) 0.0163(7) 0.0188(8) -0.0049(6) -0.0001(6) 0.0006(6)
N12B 0.0167(7) 0.0193(6) 0.0182(7) -0.0079(5) -0.0018(6) 0.0011(5)
O13B 0.0149(6) 0.0413(7) 0.0194(6) -0.0050(5) 0.0023(5) -0.0030(5)
O14B 0.0213(6) 0.0238(6) 0.0200(6) -0.0040(5) -0.0074(5) 0.0019(4)
C15B 0.0215(8) 0.0181(7) 0.0151(7) -0.0045(6) -0.0004(6) -0.0005(6)
C16B 0.0210(8) 0.0215(8) 0.0210(8) -0.0074(6) 0.0058(7) -0.0004(6)
C17B 0.0150(8) 0.0235(8) 0.0272(9) -0.0076(7) 0.0022(7) -0.0005(6)
C18B 0.0168(8) 0.0225(8) 0.0187(8) -0.0055(6) -0.0030(7) -0.0001(6)
O19B 0.0338(7) 0.0270(6) 0.0263(6) -0.0097(5) 0.0059(6) -0.0117(5)
C20B 0.0169(8) 0.0176(7) 0.0188(8) -0.0038(6) 0.0011(7) -0.0034(6)
O21B 0.0186(6) 0.0316(6) 0.0223(6) -0.0082(5) -0.0033(5) 0.0028(5)
O22B 0.0265(6) 0.0236(6) 0.0164(6) -0.0083(4) -0.0042(5) 0.0039(5)
C23B 0.0301(9) 0.0289(9) 0.0184(8) -0.0116(7) -0.0052(7) 0.0019(7)
C24B 0.0298(10) 0.0420(10) 0.0201(9) -0.0069(8) -0.0010(8) -0.0054(8)
O25B 0.0162(6) 0.0247(6) 0.0183(6) -0.0059(4) -0.0014(5) 0.0049(4)
O26B 0.0133(5) 0.0231(6) 0.0217(6) -0.0097(4) -0.0020(5) 0.0026(4)
C27B 0.0144(8) 0.0310(9) 0.0228(8) -0.0114(7) -0.0012(7) -0.0010(6)
O28B 0.0200(6) 0.0200(5) 0.0189(6) -0.0049(4) 0.0045(5) -0.0024(4)
C29B 0.0231(9) 0.0278(8) 0.0212(8) -0.0035(7) 0.0064(7) -0.0013(7)

loop_
_atom_type_symbol
_atom_type_description
_atom_type_scat_dispersion_real
_atom_type_scat_dispersion_imag
_atom_type_scat_source
C C 0.0033 0.0016 'International Tables Vol C Tables 4.2.6.8 and 6.1.1.4'
H H 0.0000 0.0000 'International Tables Vol C Tables 4.2.6.8 and 6.1.1.4'
N N 0.0061 0.0033 'International Tables Vol C Tables 4.2.6.8 and 6.1.1.4'
O O 0.0106 0.0060 'International Tables Vol C Tables 4.2.6.8 and 6.1.1.4'

loop_
_geom_angle_atom_site_label_1
_geom_angle_atom_site_label_2
_geom_angle_atom_site_label_3
_geom_angle
C9A C1A C8A 108.82(12)
C9A C1A C2A 109.43(12)
C8A C1A C2A 114.45(13)
C9A C1A H1A 108.0
C8A C1A H1A 108.0
C2A C1A H1A 108.0
C10A C2A C3A 114.02(13)
C10A C2A C1A 114.66(12)
C3A C2A C1A 111.00(12)
C10A C2A H2A 105.4
C3A C2A H2A 105.4
C1A C2A H2A 105.4
O19A C3A C4A 122.05(14)
O19A C3A C2A 123.25(15)
C4A C3A C2A 114.63(13)
C3A C4A C5A 111.77(12)
C3A C4A H4AA 109.3
C5A C4A H4AA 109.3
C3A C4A H4AB 109.3
C5A C4A H4AB 109.3
H4AA C4A H4AB 107.9
C6A C5A C9A 109.80(12)
C6A C5A C4A 110.27(13)
C9A C5A C4A 109.52(12)
C6A C5A H5A 109.1
C9A C5A H5A 109.1
C4A C5A H5A 109.1
C7A C6A C20A 119.01(14)
C7A C6A C5A 120.72(14)
C20A C6A C5A 120.27(13)
O25A C7A C6A 124.17(14)
O25A C7A C8A 112.20(13)
C6A C7A C8A 123.54(14)
C7A C8A C1A 114.70(12)
C7A C8A H8AA 108.6
C1A C8A H8AA 108.6
C7A C8A H8AB 108.6
C1A C8A H8AB 108.6
H8AA C8A H8AB 107.6
O28A C9A O26A 111.53(12)
O28A C9A C5A 113.99(12)
O26A C9A C5A 104.28(11)
O28A C9A C1A 104.77(12)
O26A C9A C1A 113.25(12)
C5A C9A C1A 109.24(13)
C11A C10A C18A 114.83(14)
C11A C10A C2A 123.89(14)
C18A C10A C2A 121.15(13)
C15A C11A C10A 124.11(14)
C15A C11A N12A 114.90(13)
C10A C11A N12A 120.97(14)
O14A N12A O13A 123.05(13)
O14A N12A C11A 118.53(13)
O13A N12A C11A 118.39(12)
C16A C15A C11A 118.98(15)
C16A C15A H15A 120.5
C11A C15A H15A 120.5
C15A C16A C17A 119.18(15)
C15A C16A H16A 120.4
C17A C16A H16A 120.4
C16A C17A C18A 120.58(15)
C16A C17A H17A 119.7
C18A C17A H17A 119.7
C17A C18A C10A 122.29(15)
C17A C18A H18A 118.9
C10A C18A H18A 118.9
O21A C20A O22A 122.06(14)
O21A C20A C6A 124.31(14)
O22A C20A C6A 113.63(13)
C20A O22A C23A 115.38(12)
O22A C23A C24A 108.02(13)
O22A C23A H23A 110.1
C24A C23A H23A 110.1
O22A C23A H23B 110.1
C24A C23A H23B 110.1
H23A C23A H23B 108.4
C23A C24A H24A 109.5
C23A C24A H24B 109.5
H24A C24A H24B 109.5
C23A C24A H24C 109.5
H24A C24A H24C 109.5
H24B C24A H24C 109.5
C7A O25A H25A 107.9
C9A O26A C27A 116.68(11)
O26A C27A H27A 109.5
O26A C27A H27B 109.5
H27A C27A H27B 109.5
O26A C27A H27C 109.5
H27A C27A H27C 109.5
H27B C27A H27C 109.5
C9A O28A C29A 115.21(12)
O28A C29A H29A 109.5
O28A C29A H29B 109.5
H29A C29A H29B 109.5
O28A C29A H29C 109.5
H29A C29A H29C 109.5
H29B C29A H29C 109.5
C8B C1B C9B 109.03(12)
C8B C1B C2B 114.68(13)
C9B C1B C2B 109.63(12)
C8B C1B H1B 107.8
C9B C1B H1B 107.8
C2B C1B H1B 107.8
C10B C2B C3B 114.08(12)
C10B C2B C1B 113.27(12)
C3B C2B C1B 112.33(12)
C10B C2B H2B 105.4
C3B C2B H2B 105.4
C1B C2B H2B 105.4
O19B C3B C4B 121.62(14)
O19B C3B C2B 122.97(14)
C4B C3B C2B 115.22(13)
C3B C4B C5B 113.29(12)
C3B C4B H4BA 108.9
C5B C4B H4BA 108.9
C3B C4B H4BB 108.9
C5B C4B H4BB 108.9
H4BA C4B H4BB 107.7
C6B C5B C9B 109.75(12)
C6B C5B C4B 110.82(13)
C9B C5B C4B 109.53(12)
C6B C5B H5B 108.9
C9B C5B H5B 108.9
C4B C5B H5B 108.9
C7B C6B C20B 118.62(14)
C7B C6B C5B 120.68(14)
C20B C6B C5B 120.65(13)
O25B C7B C6B 124.22(15)
O25B C7B C8B 112.06(13)
C6B C7B C8B 123.60(14)
C7B C8B C1B 114.81(12)
C7B C8B H8BA 108.6
C1B C8B H8BA 108.6
C7B C8B H8BB 108.6
C1B C8B H8BB 108.6
H8BA C8B H8BB 107.5
O28B C9B O26B 111.46(12)
O28B C9B C5B 114.11(13)
O26B C9B C5B 104.49(11)
O28B C9B C1B 105.00(11)
O26B C9B C1B 113.08(12)
C5B C9B C1B 108.88(12)
C18B C10B C11B 114.89(14)
C18B C10B C2B 120.57(14)
C11B C10B C2B 124.52(14)
C15B C11B C10B 123.66(14)
C15B C11B N12B 114.53(14)
C10B C11B N12B 121.79(13)
O14B N12B O13B 122.78(13)
O14B N12B C11B 118.38(13)
O13B N12B C11B 118.79(13)
C16B C15B C11B 119.25(15)
C16B C15B H15B 120.4
C11B C15B H15B 120.4
C15B C16B C17B 119.08(14)
C15B C16B H16B 120.5
C17B C16B H16B 120.5
C16B C17B C18B 120.64(15)
C16B C17B H17B 119.7
C18B C17B H17B 119.7
C17B C18B C10B 122.45(15)
C17B C18B H18B 118.8
C10B C18B H18B 118.8
O21B C20B O22B 122.30(14)
O21B C20B C6B 124.03(14)
O22B C20B C6B 113.65(13)
C20B O22B C23B 116.06(13)
O22B C23B C24B 111.12(14)
O22B C23B H23C 109.4
C24B C23B H23C 109.4
O22B C23B H23D 109.4
C24B C23B H23D 109.4
H23C C23B H23D 108.0
C23B C24B H24D 109.5
C23B C24B H24E 109.5
H24D C24B H24E 109.5
C23B C24B H24F 109.5
H24D C24B H24F 109.5
H24E C24B H24F 109.5
C7B O25B H25B 110.5
C9B O26B C27B 116.78(12)
O26B C27B H27D 109.5
O26B C27B H27E 109.5
H27D C27B H27E 109.5
O26B C27B H27F 109.5
H27D C27B H27F 109.5
H27E C27B H27F 109.5
C9B O28B C29B 115.18(12)
O28B C29B H29D 109.5
O28B C29B H29E 109.5
H29D C29B H29E 109.5
O28B C29B H29F 109.5
H29D C29B H29F 109.5
H29E C29B H29F 109.5

loop_
_geom_bond_atom_site_label_1
_geom_bond_atom_site_label_2
_geom_bond_distance
C1A C9A 1.533(2)
C1A C8A 1.540(2)
C1A C2A 1.559(2)
C1A H1A 1.0000
C2A C10A 1.515(2)
C2A C3A 1.543(2)
C2A H2A 1.0000
C3A O19A 1.210(2)
C3A C4A 1.503(2)
C4A C5A 1.544(2)
C4A H4AA 0.9900
C4A H4AB 0.9900
C5A C6A 1.517(2)
C5A C9A 1.531(2)
C5A H5A 1.0000
C6A C7A 1.352(2)
C6A C20A 1.458(2)
C7A O25A 1.3437(18)
C7A C8A 1.498(2)
C8A H8AA 0.9900
C8A H8AB 0.9900
C9A O28A 1.4076(18)
C9A O26A 1.4232(18)
C10A C11A 1.399(2)
C10A C18A 1.400(2)
C11A C15A 1.384(2)
C11A N12A 1.4741(19)
N12A O14A 1.2248(17)
N12A O13A 1.2295(18)
C15A C16A 1.384(2)
C15A H15A 0.9500
C16A C17A 1.386(2)
C16A H16A 0.9500
C17A C18A 1.387(2)
C17A H17A 0.9500
C18A H18A 0.9500
C20A O21A 1.2313(19)
C20A O22A 1.3363(19)
O22A C23A 1.4549(18)
C23A C24A 1.497(2)
C23A H23A 0.9900
C23A H23B 0.9900
C24A H24A 0.9800
C24A H24B 0.9800
C24A H24C 0.9800
O25A H25A 0.8961
O26A C27A 1.4347(18)
C27A H27A 0.9800
C27A H27B 0.9800
C27A H27C 0.9800
O28A C29A 1.431(2)
C29A H29A 0.9800
C29A H29B 0.9800
C29A H29C 0.9800
C1B C8B 1.534(2)
C1B C9B 1.539(2)
C1B C2B 1.556(2)
C1B H1B 1.0000
C2B C10B 1.524(2)
C2B C3B 1.543(2)
C2B H2B 1.0000
C3B O19B 1.209(2)
C3B C4B 1.511(2)
C4B C5B 1.542(2)
C4B H4BA 0.9900
C4B H4BB 0.9900
C5B C6B 1.512(2)
C5B C9B 1.533(2)
C5B H5B 1.0000
C6B C7B 1.359(2)
C6B C20B 1.457(2)
C7B O25B 1.3412(19)
C7B C8B 1.492(2)
C8B H8BA 0.9900
C8B H8BB 0.9900
C9B O28B 1.4064(18)
C9B O26B 1.4195(18)
C10B C18B 1.398(2)
C10B C11B 1.399(2)
C11B C15B 1.392(2)
C11B N12B 1.471(2)
N12B O14B 1.2244(17)
N12B O13B 1.2291(17)
C15B C16B 1.380(2)
C15B H15B 0.9500
C16B C17B 1.384(2)
C16B H16B 0.9500
C17B C18B 1.388(2)
C17B H17B 0.9500
C18B H18B 0.9500
C20B O21B 1.228(2)
C20B O22B 1.3382(19)
O22B C23B 1.4583(19)
C23B C24B 1.504(2)
C23B H23C 0.9900
C23B H23D 0.9900
C24B H24D 0.9800
C24B H24E 0.9800
C24B H24F 0.9800
O25B H25B 0.8298
O26B C27B 1.4315(19)
C27B H27D 0.9800
C27B H27E 0.9800
C27B H27F 0.9800
O28B C29B 1.4329(19)
C29B H29D 0.9800
C29B H29E 0.9800
C29B H29F 0.9800

loop_
_geom_hbond_atom_site_label_D
_geom_hbond_atom_site_label_H
_geom_hbond_atom_site_label_A
_geom_hbond_distance_DH
_geom_hbond_distance_HA
_geom_hbond_distance_DA
_geom_hbond_angle_DHA
_geom_hbond_site_symmetry_A
O25A H25A O21A 0.90 1.80 2.5924(16) 145.5 .
O25A H25A O14B 0.90 2.44 3.0751(16) 127.7 2_656
O25B H25B O21B 0.83 1.87 2.5851(16) 143.3 .
O25B H25B O14A 0.83 2.54 3.1072(17) 127.0 2_665

loop_
_geom_torsion_atom_site_label_1
_geom_torsion_atom_site_label_2
_geom_torsion_atom_site_label_3
_geom_torsion_atom_site_label_4
_geom_torsion
C9A C1A C2A C10A 174.75(12)
C8A C1A C2A C10A -62.83(16)
C9A C1A C2A C3A -54.25(16)
C8A C1A C2A C3A 68.17(16)
C10A C2A C3A O19A -2.8(2)
C1A C2A C3A O19A -134.08(15)
C10A C2A C3A C4A -179.83(12)
C1A C2A C3A C4A 48.84(17)
O19A C3A C4A C5A 133.19(15)
C2A C3A C4A C5A -49.69(17)
C3A C4A C5A C6A -64.94(16)
C3A C4A C5A C9A 56.00(16)
C9A C5A C6A C7A -29.0(2)
C4A C5A C6A C7A 91.73(17)
C9A C5A C6A C20A 151.39(14)
C4A C5A C6A C20A -87.84(17)
C20A C6A C7A O25A 0.7(2)
C5A C6A C7A O25A -178.86(14)
C20A C6A C7A C8A -175.65(14)
C5A C6A C7A C8A 4.8(2)
O25A C7A C8A C1A 173.63(13)
C6A C7A C8A C1A -9.6(2)
C9A C1A C8A C7A 38.26(17)
C2A C1A C8A C7A -84.49(16)
C6A C5A C9A O28A -58.54(17)
C4A C5A C9A O28A -179.77(12)
C6A C5A C9A O26A 179.60(12)
C4A C5A C9A O26A 58.38(15)
C6A C5A C9A C1A 58.26(16)
C4A C5A C9A C1A -62.97(15)
C8A C1A C9A O28A 59.15(14)
C2A C1A C9A O28A -175.13(11)
C8A C1A C9A O26A -179.09(12)
C2A C1A C9A O26A -53.37(16)
C8A C1A C9A C5A -63.35(15)
C2A C1A C9A C5A 62.37(15)
C3A C2A C10A C11A 134.17(15)
C1A C2A C10A C11A -96.31(17)
C3A C2A C10A C18A -41.49(19)
C1A C2A C10A C18A 88.03(17)
C18A C10A C11A C15A 1.9(2)
C2A C10A C11A C15A -173.99(14)
C18A C10A C11A N12A -176.21(13)
C2A C10A C11A N12A 7.9(2)
C15A C11A N12A O14A 39.52(19)
C10A C11A N12A O14A -142.18(14)
C15A C11A N12A O13A -138.33(14)
C10A C11A N12A O13A 39.96(19)
C10A C11A C15A C16A -1.6(2)
N12A C11A C15A C16A 176.61(13)
C11A C15A C16A C17A 0.1(2)
C15A C16A C17A C18A 1.0(2)
C16A C17A C18A C10A -0.6(2)
C11A C10A C18A C17A -0.8(2)
C2A C10A C18A C17A 175.25(14)
C7A C6A C20A O21A -4.6(2)
C5A C6A C20A O21A 174.96(15)
C7A C6A C20A O22A 174.73(14)
C5A C6A C20A O22A -5.7(2)
O21A C20A O22A C23A 3.1(2)
C6A C20A O22A C23A -176.28(13)
C20A O22A C23A C24A 178.82(14)
O28A C9A O26A C27A 43.30(17)
C5A C9A O26A C27A 166.76(13)
C1A C9A O26A C27A -74.59(16)
O26A C9A O28A C29A 67.03(16)
C5A C9A O28A C29A -50.74(17)
C1A C9A O28A C29A -170.09(12)
C8B C1B C2B C10B -60.56(17)
C9B C1B C2B C10B 176.42(12)
C8B C1B C2B C3B 70.50(16)
C9B C1B C2B C3B -52.52(17)
C10B C2B C3B O19B -10.2(2)
C1B C2B C3B O19B -140.89(16)
C10B C2B C3B C4B 174.62(12)
C1B C2B C3B C4B 43.97(18)
O19B C3B C4B C5B 139.97(16)
C2B C3B C4B C5B -44.81(19)
C3B C4B C5B C6B -67.15(17)
C3B C4B C5B C9B 54.08(17)
C9B C5B C6B C7B -29.08(19)
C4B C5B C6B C7B 92.02(17)
C9B C5B C6B C20B 148.41(13)
C4B C5B C6B C20B -90.49(16)
C20B C6B C7B O25B 2.1(2)
C5B C6B C7B O25B 179.63(13)
C20B C6B C7B C8B -173.66(13)
C5B C6B C7B C8B 3.9(2)
O25B C7B C8B C1B 175.40(12)
C6B C7B C8B C1B -8.4(2)
C9B C1B C8B C7B 37.60(17)
C2B C1B C8B C7B -85.74(16)
C6B C5B C9B O28B -58.45(16)
C4B C5B C9B O28B 179.68(12)
C6B C5B C9B O26B 179.57(12)
C4B C5B C9B O26B 57.69(15)
C6B C5B C9B C1B 58.48(16)
C4B C5B C9B C1B -63.40(15)
C8B C1B C9B O28B 59.27(15)
C2B C1B C9B O28B -174.44(12)
C8B C1B C9B O26B -178.99(12)
C2B C1B C9B O26B -52.70(16)
C8B C1B C9B C5B -63.32(15)
C2B C1B C9B C5B 62.97(16)
C3B C2B C10B C18B -40.79(19)
C1B C2B C10B C18B 89.40(17)
C3B C2B C10B C11B 137.67(15)
C1B C2B C10B C11B -92.14(17)
C18B C10B C11B C15B 1.7(2)
C2B C10B C11B C15B -176.88(14)
C18B C10B C11B N12B -176.61(13)
C2B C10B C11B N12B 4.9(2)
C15B C11B N12B O14B 32.69(18)
C10B C11B N12B O14B -148.90(14)
C15B C11B N12B O13B -144.68(14)
C10B C11B N12B O13B 33.7(2)
C10B C11B C15B C16B -1.7(2)
N12B C11B C15B C16B 176.72(13)
C11B C15B C16B C17B 0.2(2)
C15B C16B C17B C18B 1.1(2)
C16B C17B C18B C10B -1.1(2)
C11B C10B C18B C17B -0.3(2)
C2B C10B C18B C17B 178.31(14)
C7B C6B C20B O21B -8.7(2)
C5B C6B C20B O21B 173.77(14)
C7B C6B C20B O22B 170.06(13)
C5B C6B C20B O22B -7.5(2)
O21B C20B O22B C23B 4.7(2)
C6B C20B O22B C23B -174.11(12)
C20B O22B C23B C24B 80.47(18)
O28B C9B O26B C27B 42.90(17)
C5B C9B O26B C27B 166.61(12)
C1B C9B O26B C27B -75.13(16)
O26B C9B O28B C29B 66.67(16)
C5B C9B O28B C29B -51.40(17)
C1B C9B O28B C29B -170.54(13)
